data_1506503
loop_
_publ_author_name
'Resendiz, Marino J. E.'
'Garcia-Garibay, Miguel A'

_publ_section_title
;
 Hammett analysis of photodecarbonylation in crystalline
 1,3-diarylacetones.
;
_journal_issue 3
_journal_name_full 'Organic letters'
_journal_page_first 371
_journal_page_last 374
_journal_paper_doi 10.1021/ol0480527
_journal_volume 7
_journal_year 2005
_chemical_formula_moiety 'C21 H20 F6 O'
_chemical_formula_sum 'C21 H20 F6 O'
_chemical_formula_weight 402.37
_chemical_name_systematic
;
  ?
;
_space_group_IT_number 18
_symmetry_cell_setting orthorhombic
_symmetry_space_group_name_Hall 'P 2 2ab'
_symmetry_space_group_name_H-M 'P 21 21 2'
_atom_sites_solution_hydrogens geom
_atom_sites_solution_primary direct
_atom_sites_solution_secondary difmap
_audit_creation_method SHELXL-97
_cell_angle_alpha 90.00
_cell_angle_beta 90.00
_cell_angle_gamma 90.00
_cell_formula_units_Z 2
_cell_length_a 8.1817(8)
_cell_length_b 18.7309(18)
_cell_length_c 6.2800(6)
_cell_measurement_reflns_used 3053
_cell_measurement_temperature 298(2)
_cell_measurement_theta_max 28.24
_cell_measurement_theta_min 2.76
_cell_volume 962.41(16)
_computing_cell_refinement 'Bruker SMART'
_computing_data_collection 'Bruker SMART'
_computing_data_reduction 'Bruker SAINT'
_computing_molecular_graphics 'Bruker SHELXTL'
_computing_publication_material 'Bruker SHELXTL'
_computing_structure_refinement 'SHELXL-97 (Sheldrick, 1997)'
_computing_structure_solution 'SHELXS-97 (Sheldrick, 1990)'
_diffrn_ambient_temperature 298(2)
_diffrn_measured_fraction_theta_full 0.984
_diffrn_measured_fraction_theta_max 0.984
_diffrn_measurement_device_type 'CCD area detector'
_diffrn_measurement_method 'phi and omega scans'
_diffrn_radiation_monochromator graphite
_diffrn_radiation_source 'fine-focus sealed tube'
_diffrn_radiation_type MoK\a
_diffrn_radiation_wavelength 0.71073
_diffrn_reflns_av_R_equivalents 0.0157
_diffrn_reflns_av_sigmaI/netI 0.0155
_diffrn_reflns_limit_h_max 10
_diffrn_reflns_limit_h_min -10
_diffrn_reflns_limit_k_max 24
_diffrn_reflns_limit_k_min 0
_diffrn_reflns_limit_l_max 8
_diffrn_reflns_limit_l_min 0
_diffrn_reflns_number 6022
_diffrn_reflns_theta_full 28.28
_diffrn_reflns_theta_max 28.28
_diffrn_reflns_theta_min 2.72
_diffrn_standards_decay_% 0
_exptl_absorpt_coefficient_mu 0.124
_exptl_absorpt_correction_T_max 0.952
_exptl_absorpt_correction_T_min 0.870
_exptl_absorpt_correction_type multi-scan
_exptl_absorpt_process_details 'Sadabs (Bruker)'
_exptl_crystal_colour colorless
_exptl_crystal_density_diffrn 1.388
_exptl_crystal_density_method 'not measured'
_exptl_crystal_description parallelpiped
_exptl_crystal_F_000 416
_exptl_crystal_size_max 0.60
_exptl_crystal_size_mid 0.40
_exptl_crystal_size_min 0.40
_refine_diff_density_max 0.129
_refine_diff_density_min -0.142
_refine_diff_density_rms 0.033
_refine_ls_abs_structure_details 'Flack H D (1983), Acta Cryst. A39, 876-881'
_refine_ls_abs_structure_Flack 0.1(9)
_refine_ls_extinction_method none
_refine_ls_goodness_of_fit_ref 1.044
_refine_ls_hydrogen_treatment mixed
_refine_ls_matrix_type full
_refine_ls_number_parameters 158
_refine_ls_number_reflns 2314
_refine_ls_number_restraints 36
_refine_ls_restrained_S_all 1.037
_refine_ls_R_factor_all 0.0431
_refine_ls_R_factor_gt 0.0361
_refine_ls_shift/su_max 0.018
_refine_ls_shift/su_mean 0.003
_refine_ls_structure_factor_coef Fsqd
_refine_ls_weighting_details 'calc w=1/[\s^2^(Fo^2^)+(0.0637P)^2^+0.0623P] where P=(Fo^2^+2Fc^2^)/3'
_refine_ls_weighting_scheme calc
_refine_ls_wR_factor_gt 0.1015
_refine_ls_wR_factor_ref 0.1065
_reflns_number_gt 2005
_reflns_number_total 2314
_reflns_threshold_expression >2sigma(I)
_cod_data_source_file ol0480527si20040924_013650.cif
_cod_data_source_block gg2805sm
_cod_depositor_comments
;
The following automatic conversions were performed:

'_symmetry_cell_setting' value 'Orthorhombic' changed to
'orthorhombic' according to
/home/saulius/struct/CIF-dictionaries/cif_core.dic dictionary named
'cif_core.dic' version 2.4.1 from 2010-06-29.

Automatic conversion script
Id: cif_fix_values 1715 2011-07-08 13:25:40Z adriana 
;
_cod_original_sg_symbol_H-M P2(1)2(1)2
_cod_database_code 1506503

loop_
_symmetry_equiv_pos_as_xyz
'x, y, z'
'-x, -y, z'
'-x+1/2, y+1/2, -z'
'x+1/2, -y+1/2, -z'

loop_
_atom_site_label
_atom_site_type_symbol
_atom_site_fract_x
_atom_site_fract_y
_atom_site_fract_z
_atom_site_U_iso_or_equiv
_atom_site_adp_type
_atom_site_occupancy
_atom_site_symmetry_multiplicity
_atom_site_calc_flag
_atom_site_refinement_flags
_atom_site_disorder_assembly
_atom_site_disorder_group
F1 F 0.5441(18) 0.2396(7) 0.5708(16) 0.150(4) Uani 0.41(2) 1 d PU A 1
F2 F 0.4439(16) 0.3008(5) 0.275(3) 0.138(4) Uani 0.41(2) 1 d PU A 1
F3 F 0.6238(19) 0.2502(8) 0.252(3) 0.147(5) Uani 0.41(2) 1 d PU A 1
F1' F 0.5120(7) 0.2519(4) 0.5777(8) 0.1005(17) Uani 0.59(2) 1 d PU A 2
F2' F 0.4153(12) 0.2978(3) 0.3383(15) 0.119(2) Uani 0.59(2) 1 d PU A 2
F3' F 0.6538(6) 0.2382(3) 0.3033(13) 0.0916(15) Uani 0.59(2) 1 d PU A 2
O1 O 0.0000 0.0000 -0.1954(2) 0.0658(4) Uani 1 2 d S A .
C1 C 0.4993(2) 0.24111(10) 0.3715(3) 0.0713(5) Uani 1 1 d . . .
C2 C 0.40565(17) 0.17505(8) 0.3102(3) 0.0516(3) Uani 1 1 d . A .
C3 C 0.33738(19) 0.16975(8) 0.1104(3) 0.0564(4) Uani 1 1 d . . .
H3 H 0.3456 0.2077 0.0154 0.068 Uiso 1 1 calc R A .
C4 C 0.25643(18) 0.10783(8) 0.0507(2) 0.0521(3) Uani 1 1 d . A .
H4 H 0.2117 0.1045 -0.0851 0.063 Uiso 1 1 calc R . .
C5 C 0.24105(15) 0.05066(7) 0.1903(2) 0.0415(3) Uani 1 1 d . . .
C6 C 0.3096(2) 0.05777(8) 0.3916(2) 0.0534(4) Uani 1 1 d . A .
H6 H 0.3003 0.0205 0.4886 0.064 Uiso 1 1 calc R . .
C7 C 0.3917(2) 0.11946(9) 0.4505(2) 0.0579(4) Uani 1 1 d . . .
H7 H 0.4374 0.1231 0.5857 0.069 Uiso 1 1 calc R A .
C8 C 0.16008(16) -0.01885(7) 0.11640(19) 0.0429(3) Uani 1 1 d . A .
C9 C 0.12906(18) -0.07199(8) 0.2982(2) 0.0512(3) Uani 1 1 d . . .
H9A H 0.2314 -0.0857 0.3607 0.077 Uiso 1 1 calc R A .
H9B H 0.0749 -0.1135 0.2430 0.077 Uiso 1 1 calc R . .
H9C H 0.0615 -0.0500 0.4044 0.077 Uiso 1 1 calc R . .
C10 C 0.2786(2) -0.05465(9) -0.0419(3) 0.0608(4) Uani 1 1 d . . .
H10A H 0.3004 -0.0226 -0.1578 0.091 Uiso 1 1 calc R A .
H10B H 0.2302 -0.0977 -0.0961 0.091 Uiso 1 1 calc R . .
H10C H 0.3791 -0.0660 0.0295 0.091 Uiso 1 1 calc R . .
C11 C 0.0000 0.0000 -0.0038(3) 0.0430(4) Uani 1 2 d S . .

loop_
_atom_site_aniso_label
_atom_site_aniso_U_11
_atom_site_aniso_U_22
_atom_site_aniso_U_33
_atom_site_aniso_U_23
_atom_site_aniso_U_13
_atom_site_aniso_U_12
F1 0.199(8) 0.113(5) 0.137(7) 0.024(4) -0.107(7) -0.076(5)
F2 0.114(5) 0.046(3) 0.254(11) 0.050(5) -0.071(6) -0.015(3)
F3 0.141(8) 0.150(7) 0.151(7) -0.001(5) 0.056(6) -0.090(6)
>F1' 0.121(3) 0.086(2) 0.095(3) -0.040(2) 0.023(3) -0.0342(19)
F2' 0.146(4) 0.053(3) 0.156(4) -0.028(3) -0.025(3) -0.005(2)
F3' 0.0506(17) 0.087(2) 0.137(4) -0.030(3) 0.0107(18) -0.0211(16)
O1 0.0560(8) 0.1033(13) 0.0380(7) 0.000 0.000 0.0022(9)
C1 0.0615(9) 0.0545(9) 0.0977(14) -0.0059(9) 0.0021(10) -0.0087(8)
C2 0.0422(7) 0.0473(7) 0.0654(8) -0.0028(6) 0.0053(7) -0.0018(5)
C3 0.0542(8) 0.0471(7) 0.0680(9) 0.0152(7) -0.0020(7) -0.0034(6)
C4 0.0509(7) 0.0550(8) 0.0505(7) 0.0109(6) -0.0050(6) -0.0030(6)
C5 0.0375(6) 0.0444(6) 0.0426(6) 0.0035(5) 0.0012(5) -0.0009(5)
C6 0.0633(8) 0.0531(8) 0.0438(6) 0.0083(6) -0.0048(6) -0.0088(7)
C7 0.0611(9) 0.0624(9) 0.0502(8) -0.0023(7) -0.0066(7) -0.0105(7)
C8 0.0431(6) 0.0431(6) 0.0426(6) 0.0015(5) 0.0007(5) 0.0009(5)
C9 0.0520(8) 0.0459(6) 0.0558(7) 0.0108(6) -0.0055(6) -0.0029(6)
C10 0.0548(8) 0.0625(9) 0.0651(9) -0.0076(7) 0.0065(7) 0.0090(7)
C11 0.0455(9) 0.0449(9) 0.0387(9) 0.000 0.000 -0.0040(8)

loop_
_atom_type_symbol
_atom_type_description
_atom_type_scat_dispersion_real
_atom_type_scat_dispersion_imag
_atom_type_scat_source
C C 0.0033 0.0016 'International Tables Vol C Tables 4.2.6.8 and 6.1.1.4'
H H 0.0000 0.0000 'International Tables Vol C Tables 4.2.6.8 and 6.1.1.4'
F F 0.0171 0.0103 'International Tables Vol C Tables 4.2.6.8 and 6.1.1.4'
O O 0.0106 0.0060 'International Tables Vol C Tables 4.2.6.8 and 6.1.1.4'

loop_
_geom_angle_atom_site_label_1
_geom_angle_atom_site_label_2
_geom_angle_atom_site_label_3
_geom_angle
_geom_angle_site_symmetry_3
F3 C1 F2' 102.8(12) .
F3 C1 F1 110.0(8) .
F2' C1 F1 108.9(10) .
F3 C1 F1' 119.7(9) .
F2' C1 F1' 94.3(5) .
F1 C1 F1' 15.4(8) .
F3 C1 F3' 20.2(11) .
F2' C1 F3' 119.3(6) .
F1 C1 F3' 92.3(7) .
F1' C1 F3' 104.3(4) .
>F3 C1 F2 84.0(15) .
F2' C1 F2 20.1(10) .
F1 C1 F2 122.8(12) .
F1' C1 F2 109.9(9) .
F3' C1 F2 102.0(9) .
F3 C1 C2 111.5(5) .
F2' C1 C2 111.5(4) .
F1 C1 C2 111.8(5) .
F1' C1 C2 114.7(3) .
F3' C1 C2 111.5(3) .
F2 C1 C2 113.3(5) .
C7 C2 C3 119.85(13) .
C7 C2 C1 120.22(15) .
C3 C2 C1 119.91(15) .
C2 C3 C4 120.02(13) .
C2 C3 H3 120.0 .
C4 C3 H3 120.0 .
C3 C4 C5 121.13(14) .
C3 C4 H4 119.4 .
C5 C4 H4 119.4 .
C4 C5 C6 117.62(12) .
C4 C5 C8 120.18(12) .
C6 C5 C8 122.09(11) .
C7 C6 C5 121.20(13) .
C7 C6 H6 119.4 .
C5 C6 H6 119.4 .
C2 C7 C6 120.18(14) .
C2 C7 H7 119.9 .
C6 C7 H7 119.9 .
C5 C8 C9 113.39(11) .
C5 C8 C10 107.02(11) .
C9 C8 C10 107.54(12) .
C5 C8 C11 108.58(9) .
C9 C8 C11 111.69(10) .
C10 C8 C11 108.41(11) .
C8 C9 H9A 109.5 .
C8 C9 H9B 109.5 .
H9A C9 H9B 109.5 .
C8 C9 H9C 109.5 .
H9A C9 H9C 109.5 .
H9B C9 H9C 109.5 .
C8 C10 H10A 109.5 .
C8 C10 H10B 109.5 .
H10A C10 H10B 109.5 .
C8 C10 H10C 109.5 .
H10A C10 H10C 109.5 .
H10B C10 H10C 109.5 .
O1 C11 C8 119.10(7) .
O1 C11 C8 119.10(7) 2
C8 C11 C8 121.80(14) 2

loop_
_geom_bond_atom_site_label_1
_geom_bond_atom_site_label_2
_geom_bond_distance
_geom_bond_site_symmetry_2
F1 C1 1.304(8) .
F2 C1 1.350(9) .
F3 C1 1.276(10) .
F1' C1 1.315(5) .
F2' C1 1.282(7) .
F3' C1 1.336(5) .
O1 C11 1.203(2) .
C1 C2 1.506(2) .
C2 C7 1.368(2) .
C2 C3 1.377(2) .
C3 C4 1.387(2) .
C3 H3 0.9300 .
C4 C5 1.3898(19) .
C4 H4 0.9300 .
C5 C6 1.3893(19) .
C5 C8 1.5328(18) .
C6 C7 1.387(2) .
C6 H6 0.9300 .
C7 H7 0.9300 .
C8 C9 1.5356(18) .
C8 C10 1.542(2) .
C8 C11 1.5525(15) .
C9 H9A 0.9600 .
C9 H9B 0.9600 .
C9 H9C 0.9600 .
C10 H10A 0.9600 .
C10 H10B 0.9600 .
C10 H10C 0.9600 .
C11 C8 1.5525(15) 2

loop_
_geom_torsion_atom_site_label_1
_geom_torsion_atom_site_label_2
_geom_torsion_atom_site_label_3
_geom_torsion_atom_site_label_4
_geom_torsion
_geom_torsion_site_symmetry_4
F3 C1 C2 C7 116.8(12) .
F2' C1 C2 C7 -129.0(5) .
F1 C1 C2 C7 -6.8(9) .
F1' C1 C2 C7 -23.3(4) .
F3' C1 C2 C7 95.0(4) .
F2 C1 C2 C7 -150.6(9) .
F3 C1 C2 C3 -61.5(12) .
F2' C1 C2 C3 52.7(5) .
F1 C1 C2 C3 174.9(9) .
F1' C1 C2 C3 158.4(3) .
F3' C1 C2 C3 -83.3(4) .
F2 C1 C2 C3 31.1(9) .
C7 C2 C3 C4 -0.8(2) .
C1 C2 C3 C4 177.51(15) .
C2 C3 C4 C5 0.7(2) .
C3 C4 C5 C6 0.0(2) .
C3 C4 C5 C8 -176.35(12) .
C4 C5 C6 C7 -0.5(2) .
C8 C5 C6 C7 175.73(14) .
C3 C2 C7 C6 0.3(2) .
C1 C2 C7 C6 -178.04(16) .
C5 C6 C7 C2 0.4(3) .
C4 C5 C8 C9 -171.08(12) .
C6 C5 C8 C9 12.74(18) .
C4 C5 C8 C10 70.50(15) .
C6 C5 C8 C10 -105.68(15) .
C4 C5 C8 C11 -46.32(15) .
C6 C5 C8 C11 137.50(13) .
C5 C8 C11 O1 100.28(8) .
C9 C8 C11 O1 -133.96(8) .
C10 C8 C11 O1 -15.65(12) .
C5 C8 C11 C8 -79.72(8) 2
C9 C8 C11 C8 46.04(8) 2
C10 C8 C11 C8 164.35(12) 2
